data_4072177
loop_
_publ_author_name
'Ba, Fatou'
'Cabon, Nolwenn'
'Robin-Le Guen, Fran\,coise'
'Le Poul, Pascal'
'Le Poul, Nicolas'
'Le Mest, Yves'
'Golhen, St\'ephane'
'Caro, Bertrand'

_publ_section_title
;
 Diferrocenylbispyrylium Salts and Electron-Rich Diferrocenylbispyran from
 Oxidative Coupling of Ferrocenylpyran. Induced Electron Transfer
 C&#x2212;C Bond Making/Breaking Involving a Metallocenyl Radical
 Intermediate
;
_journal_issue 24
_journal_name_full Organometallics
_journal_page_first 6396
_journal_paper_doi 10.1021/om800638q
_journal_volume 27
_journal_year 2008
_chemical_formula_sum 'C56 H44 F12 Fe2 O2 P2'
_chemical_formula_weight 1150.55
_chemical_name_systematic
;
 ?
;
_space_group_IT_number 2
_symmetry_cell_setting triclinic
_symmetry_space_group_name_Hall '-P 1'
_symmetry_space_group_name_H-M 'P -1'
_atom_sites_solution_hydrogens geom
_atom_sites_solution_primary direct
_atom_sites_solution_secondary difmap
_audit_creation_method SHELXL-97
_cell_angle_alpha 92.319(4)
_cell_angle_beta 109.009(4)
_cell_angle_gamma 89.863(3)
_cell_formula_units_Z 2
_cell_length_a 13.2117(9)
_cell_length_b 14.6163(12)
_cell_length_c 15.5367(14)
_cell_measurement_reflns_used 8053
_cell_measurement_temperature 293(2)
_cell_measurement_theta_max 25.350
_cell_measurement_theta_min 0.998
_cell_volume 2834.1(4)
_computing_cell_refinement 'HKL Scalepack (Otwinowski & Minor 1997)'
_computing_data_collection 'Collect (Nonius BV, 1997-2000)'
_computing_data_reduction 'HKL Denzo and Scalepack (Otwinowski & Minor 1997)'
_computing_structure_refinement 'SHELXL-97 (Sheldrick, 1997)'
_computing_structure_solution 'SIR97 (Altomare al, 1999)'
_diffrn_ambient_temperature 293(2)
_diffrn_detector_area_resol_mean 9
_diffrn_measured_fraction_theta_full 0.925
_diffrn_measured_fraction_theta_max 0.925
_diffrn_measurement_device '95mm CCD camera on \k-goniostat'
_diffrn_measurement_device_type KappaCCD
_diffrn_measurement_method CCD
_diffrn_radiation_monochromator 'horizonally mounted graphite crystal'
_diffrn_radiation_source 'fine-focus sealed tube'
_diffrn_radiation_type MoK\a
_diffrn_radiation_wavelength 0.71073
_diffrn_reflns_av_R_equivalents 0.0581
_diffrn_reflns_av_sigmaI/netI 0.1223
_diffrn_reflns_limit_h_max 15
_diffrn_reflns_limit_h_min -15
_diffrn_reflns_limit_k_max 17
_diffrn_reflns_limit_k_min -17
_diffrn_reflns_limit_l_max 18
_diffrn_reflns_limit_l_min -18
_diffrn_reflns_number 15902
_diffrn_reflns_theta_full 25.50
_diffrn_reflns_theta_max 25.50
_diffrn_reflns_theta_min 1.39
_exptl_absorpt_coefficient_mu 0.646
_exptl_absorpt_correction_type multi-scan
_exptl_crystal_colour 'dark green'
_exptl_crystal_density_diffrn 1.348
_exptl_crystal_density_method 'not measured'
_exptl_crystal_description Bloc
_exptl_crystal_F_000 1172
_exptl_crystal_size_max 0.25
_exptl_crystal_size_mid 0.20
_exptl_crystal_size_min 0.20
_refine_diff_density_max 0.429
_refine_diff_density_min -0.597
_refine_diff_density_rms 0.072
_refine_ls_extinction_method none
_refine_ls_goodness_of_fit_ref 0.896
_refine_ls_hydrogen_treatment mixed
_refine_ls_matrix_type full
_refine_ls_number_parameters 675
_refine_ls_number_reflns 9765
_refine_ls_number_restraints 0
_refine_ls_restrained_S_all 0.896
_refine_ls_R_factor_all 0.1671
_refine_ls_R_factor_gt 0.0824
_refine_ls_shift/su_max 0.018
_refine_ls_shift/su_mean 0.004
_refine_ls_structure_factor_coef Fsqd
_refine_ls_weighting_details 'calc w=1/[\s^2^(Fo^2^)+(0.1507P)^2^+0.0000P] where P=(Fo^2^+2Fc^2^)/3'
_refine_ls_weighting_scheme calc
_refine_ls_wR_factor_gt 0.2198
_refine_ls_wR_factor_ref 0.2631
_reflns_number_gt 4092
_reflns_number_total 9765
_reflns_threshold_expression >2sigma(I)
_cod_data_source_file om800638q_si_001.cif
_cod_data_source_block 2
_cod_original_sg_symbol_H-M P-1
_cod_database_code 4072177

loop_
_symmetry_equiv_pos_as_xyz
'x, y, z'
'-x, -y, -z'

loop_
_atom_site_label
_atom_site_type_symbol
_atom_site_fract_x
_atom_site_fract_y
_atom_site_fract_z
_atom_site_U_iso_or_equiv
_atom_site_adp_type
_atom_site_occupancy
_atom_site_symmetry_multiplicity
_atom_site_calc_flag
_atom_site_refinement_flags
C3A C 0.0313(5) 0.8834(4) 0.4521(4) 0.0645(16) Uani 1 1 d .
C3B C 0.6257(5) 0.4541(4) 0.0897(4) 0.0640(17) Uani 1 1 d .
C2A C -0.0244(5) 0.9519(4) 0.4959(4) 0.0621(16) Uani 1 1 d .
C2"A C -0.3014(5) 0.9981(4) 0.3228(4) 0.0599(15) Uani 1 1 d .
C2B C 0.5170(5) 0.4967(4) 0.0519(4) 0.0589(15) Uani 1 1 d .
C2"B C 0.3085(5) 0.3223(4) 0.0623(4) 0.0670(17) Uani 1 1 d .
C3"A C -0.1912(5) 0.9938(4) 0.3622(4) 0.0608(16) Uani 1 1 d .
H3"A H -0.1472 1.0171 0.3321 0.073 Uiso 1 1 calc R
C3"B C 0.3863(5) 0.3647(4) 0.0356(4) 0.0629(16) Uani 1 1 d .
H3"B H 0.4074 0.3386 -0.0114 0.075 Uiso 1 1 calc R
C4"A C -0.1456(4) 0.9550(4) 0.4461(4) 0.0555(14) Uani 1 1 d .
C4"B C 0.4330(5) 0.4464(4) 0.0794(4) 0.0627(16) Uani 1 1 d .
C5"A C -0.2127(5) 0.9217(4) 0.4901(4) 0.0624(16) Uani 1 1 d .
H5"A H -0.1839 0.8967 0.5469 0.075 Uiso 1 1 calc R
C5"B C 0.4024(5) 0.4800(4) 0.1516(4) 0.0706(18) Uani 1 1 d .
H5"B H 0.4316 0.5352 0.1809 0.085 Uiso 1 1 calc R
C6"A C -0.3226(5) 0.9257(4) 0.4495(4) 0.0646(16) Uani 1 1 d .
C6"B C 0.3306(6) 0.4347(5) 0.1808(4) 0.0733(18) Uani 1 1 d .
C5A C -0.3602(5) 1.0356(4) 0.2372(4) 0.0621(16) Uani 1 1 d .
C5B C 0.2467(6) 0.2398(5) 0.0194(5) 0.082(2) Uani 1 1 d .
C6A C -0.3113(6) 1.0690(5) 0.1791(5) 0.082(2) Uani 1 1 d .
H6A H -0.2369 1.0688 0.1970 0.098 Uiso 1 1 calc R
C6B C 0.2523(6) 0.2058(5) -0.0650(4) 0.082(2) Uani 1 1 d .
H6B H 0.2975 0.2337 -0.0913 0.099 Uiso 1 1 calc R
C7A C -0.3670(8) 1.1025(5) 0.0962(5) 0.091(2) Uani 1 1 d .
H7A H -0.3311 1.1238 0.0584 0.109 Uiso 1 1 calc R
C7B C 0.1911(7) 0.1314(6) -0.1081(6) 0.115(3) Uani 1 1 d .
H7B H 0.1932 0.1097 -0.1646 0.138 Uiso 1 1 calc R
C8A C -0.4751(8) 1.1042(6) 0.0702(6) 0.106(3) Uani 1 1 d .
H8A H -0.5133 1.1275 0.0142 0.127 Uiso 1 1 calc R
C8B C 0.1276(9) 0.0897(7) -0.0683(8) 0.151(5) Uani 1 1 d .
H8B H 0.0863 0.0391 -0.0976 0.181 Uiso 1 1 calc R
C9A C -0.5288(7) 1.0727(6) 0.1237(6) 0.109(3) Uani 1 1 d .
H9A H -0.6032 1.0739 0.1044 0.131 Uiso 1 1 calc R
C9B C 0.1233(10) 0.1213(8) 0.0147(8) 0.174(6) Uani 1 1 d .
H9B H 0.0812 0.0909 0.0424 0.209 Uiso 1 1 calc R
C10A C -0.4718(6) 1.0385(5) 0.2081(5) 0.093(2) Uani 1 1 d .
H10A H -0.5085 1.0174 0.2454 0.111 Uiso 1 1 calc R
C10B C 0.1808(8) 0.1969(6) 0.0564(7) 0.133(4) Uani 1 1 d .
H10B H 0.1749 0.2197 0.1112 0.160 Uiso 1 1 calc R
C11A C -0.4030(5) 0.8926(5) 0.4861(4) 0.0701(17) Uani 1 1 d .
C11B C 0.3001(7) 0.4557(6) 0.2616(5) 0.092(2) Uani 1 1 d .
C12A C -0.3735(7) 0.8596(7) 0.5721(6) 0.120(3) Uani 1 1 d .
H12A H -0.3019 0.8606 0.6084 0.144 Uiso 1 1 calc R
C12B C 0.3466(8) 0.5312(6) 0.3168(6) 0.124(3) Uani 1 1 d .
H12B H 0.3940 0.5691 0.3014 0.149 Uiso 1 1 calc R
C13A C -0.4527(8) 0.8240(8) 0.6053(7) 0.140(4) Uani 1 1 d .
H13A H -0.4324 0.8000 0.6629 0.168 Uiso 1 1 calc R
C13B C 0.3206(11) 0.5496(9) 0.3974(7) 0.162(5) Uani 1 1 d .
H13B H 0.3514 0.5996 0.4359 0.195 Uiso 1 1 calc R
C14A C -0.5568(8) 0.8245(7) 0.5548(7) 0.124(3) Uani 1 1 d .
H14A H -0.6076 0.8004 0.5775 0.148 Uiso 1 1 calc R
C14B C 0.2529(11) 0.4959(10) 0.4171(8) 0.165(5) Uani 1 1 d .
H14B H 0.2386 0.5079 0.4712 0.198 Uiso 1 1 calc R
C15A C -0.5888(6) 0.8604(6) 0.4698(6) 0.103(3) Uani 1 1 d .
H15A H -0.6611 0.8632 0.4357 0.124 Uiso 1 1 calc R
C15B C 0.2015(12) 0.4219(9) 0.3615(9) 0.190(7) Uani 1 1 d .
H15B H 0.1522 0.3861 0.3766 0.228 Uiso 1 1 calc R
C16A C -0.5104(5) 0.8927(5) 0.4356(5) 0.087(2) Uani 1 1 d .
H16A H -0.5313 0.9147 0.3772 0.105 Uiso 1 1 calc R
C16B C 0.2266(8) 0.4031(7) 0.2816(6) 0.129(4) Uani 1 1 d .
H16B H 0.1929 0.3546 0.2422 0.154 Uiso 1 1 calc R
C29A C 0.1065(5) 0.8211(5) 0.5037(5) 0.0772(19) Uani 1 1 d .
H29A H 0.1220 0.8118 0.5689 0.093 Uiso 1 1 calc R
C29B C 0.6529(6) 0.3617(5) 0.0767(4) 0.0750(19) Uani 1 1 d .
H29B H 0.6026 0.3118 0.0472 0.090 Uiso 1 1 calc R
C30A C 0.1535(6) 0.7733(6) 0.4471(7) 0.100(3) Uani 1 1 d .
H30A H 0.2082 0.7262 0.4661 0.120 Uiso 1 1 calc R
C30B C 0.7671(7) 0.3543(6) 0.1142(5) 0.098(2) Uani 1 1 d .
H30B H 0.8087 0.2985 0.1152 0.118 Uiso 1 1 calc R
C31A C 0.1099(7) 0.8051(6) 0.3586(6) 0.091(2) Uani 1 1 d .
H31A H 0.1286 0.7838 0.3051 0.109 Uiso 1 1 calc R
C31B C 0.8082(7) 0.4410(7) 0.1487(5) 0.098(2) Uani 1 1 d .
H31B H 0.8840 0.4563 0.1788 0.117 Uiso 1 1 calc R
C32A C 0.0315(6) 0.8745(5) 0.3605(5) 0.081(2) Uani 1 1 d .
H32A H -0.0127 0.9085 0.3087 0.097 Uiso 1 1 calc R
C32B C 0.7226(6) 0.5019(5) 0.1359(4) 0.079(2) Uani 1 1 d .
H32B H 0.7291 0.5671 0.1542 0.094 Uiso 1 1 calc R
C34A C -0.098(2) 0.6753(17) 0.4499(14) 0.205(13) Uani 1 1 d .
H34A H -0.1040 0.6830 0.5111 0.246 Uiso 1 1 calc R
C33B C 0.6399(9) 0.4315(9) 0.3126(5) 0.112(3) Uani 1 1 d .
H33B H 0.5880 0.4806 0.3080 0.134 Uiso 1 1 calc R
C33A C -0.1584(11) 0.7138(11) 0.380(2) 0.224(15) Uani 1 1 d .
H33A H -0.2171 0.7555 0.3786 0.268 Uiso 1 1 calc R
C34B C 0.6124(10) 0.3484(11) 0.2827(6) 0.129(4) Uani 1 1 d .
H34B H 0.5393 0.3240 0.2568 0.155 Uiso 1 1 calc R
C37A C -0.1289(17) 0.6872(12) 0.3071(10) 0.185(9) Uani 1 1 d .
H37A H -0.1627 0.7027 0.2434 0.221 Uiso 1 1 calc R
C35B C 0.7088(12) 0.2980(6) 0.2983(6) 0.120(4) Uani 1 1 d .
H35B H 0.7141 0.2323 0.2852 0.144 Uiso 1 1 calc R
C36A C -0.0456(11) 0.6277(8) 0.3418(13) 0.128(4) Uani 1 1 d .
H36A H -0.0074 0.5933 0.3067 0.154 Uiso 1 1 calc R
C36B C 0.7936(8) 0.3585(8) 0.3366(5) 0.108(3) Uani 1 1 d .
H36B H 0.8701 0.3441 0.3562 0.129 Uiso 1 1 calc R
C35A C -0.0291(12) 0.6230(9) 0.4282(15) 0.161(7) Uani 1 1 d .
H35A H 0.0239 0.5844 0.4699 0.194 Uiso 1 1 calc R
C37B C 0.7471(10) 0.4460(7) 0.3437(5) 0.113(3) Uani 1 1 d .
H37B H 0.7850 0.5035 0.3694 0.135 Uiso 1 1 calc R
O1A O -0.3616(3) 0.9653(3) 0.3692(3) 0.0605(10) Uani 1 1 d .
O1B O 0.2857(4) 0.3562(3) 0.1351(3) 0.0739(12) Uani 1 1 d .
F1 F 0.9228(8) 0.1792(8) 0.2775(7) 0.265(5) Uani 1 1 d .
F2 F 1.0138(10) 0.0731(5) 0.2798(5) 0.240(5) Uani 1 1 d .
F3 F 0.9581(9) 0.1387(7) 0.1530(4) 0.265(5) Uani 1 1 d .
F4 F 1.0169(6) 0.2639(5) 0.2095(6) 0.219(4) Uani 1 1 d .
F5 F 1.1329(6) 0.1527(8) 0.2467(7) 0.250(4) Uani 1 1 d .
F6 F 1.0804(7) 0.2082(5) 0.3459(4) 0.191(3) Uani 1 1 d .
F7 F 0.4190(8) 0.6937(5) 0.1722(11) 0.267(5) Uani 1 1 d .
F8 F 0.4474(7) 0.8314(6) 0.2174(8) 0.255(5) Uani 1 1 d .
F9 F 0.5890(7) 0.6774(6) 0.1905(9) 0.259(5) Uani 1 1 d .
F10 F 0.5246(16) 0.7083(13) 0.2871(10) 0.408(10) Uani 1 1 d .
F11 F 0.6128(6) 0.8118(4) 0.2483(7) 0.238(5) Uani 1 1 d .
F12 F 0.5007(10) 0.7628(9) 0.1105(5) 0.276(6) Uani 1 1 d .
P1 P 1.0214(2) 0.16965(19) 0.24689(18) 0.1133(8) Uani 1 1 d .
P2 P 0.5157(3) 0.7553(2) 0.2062(2) 0.1356(11) Uani 1 1 d .
Fe1A Fe -0.00562(7) 0.75131(6) 0.40144(6) 0.0729(3) Uani 1 1 d .
Fe1B Fe 0.70323(8) 0.39897(6) 0.21275(6) 0.0715(3) Uani 1 1 d .
H2'A H -0.015(4) 0.929(4) 0.576(4) 0.078(17) Uiso 1 1 d .
H2'B H 0.518(4) 0.559(4) 0.074(4) 0.067(17) Uiso 1 1 d .

loop_
_atom_site_aniso_label
_atom_site_aniso_U_11
_atom_site_aniso_U_22
_atom_site_aniso_U_33
_atom_site_aniso_U_23
_atom_site_aniso_U_13
_atom_site_aniso_U_12
C3A 0.047(4) 0.071(4) 0.067(4) 0.006(3) 0.007(3) -0.012(3)
C3B 0.091(5) 0.059(4) 0.046(3) 0.009(3) 0.026(3) -0.009(3)
C2A 0.051(4) 0.070(4) 0.060(4) 0.004(3) 0.010(3) -0.010(3)
C2"A 0.053(4) 0.059(3) 0.062(4) 0.001(3) 0.012(3) -0.015(3)
C2B 0.073(4) 0.050(3) 0.051(3) 0.006(3) 0.016(3) -0.007(3)
C2"B 0.077(4) 0.070(4) 0.050(3) -0.002(3) 0.017(3) -0.010(3)
C3"A 0.055(4) 0.060(4) 0.068(4) -0.001(3) 0.021(3) -0.018(3)
C3"B 0.076(4) 0.061(4) 0.054(3) 0.004(3) 0.024(3) -0.007(3)
C4"A 0.053(3) 0.051(3) 0.056(3) -0.005(3) 0.010(3) -0.012(3)
C4"B 0.086(5) 0.053(3) 0.042(3) 0.007(3) 0.011(3) -0.009(3)
C5"A 0.058(4) 0.067(4) 0.060(3) 0.012(3) 0.016(3) -0.005(3)
C5"B 0.090(5) 0.067(4) 0.057(4) -0.010(3) 0.028(3) -0.013(4)
C6"A 0.050(4) 0.078(4) 0.059(4) 0.007(3) 0.009(3) 0.000(3)
C6"B 0.090(5) 0.072(4) 0.062(4) -0.009(3) 0.031(4) -0.014(4)
C5A 0.059(4) 0.059(4) 0.061(4) 0.006(3) 0.010(3) -0.009(3)
C5B 0.088(5) 0.065(4) 0.090(5) -0.008(4) 0.024(4) -0.020(4)
C6A 0.081(5) 0.077(5) 0.078(5) 0.013(4) 0.011(4) -0.003(4)
C6B 0.097(5) 0.082(5) 0.068(4) -0.019(4) 0.029(4) -0.023(4)
C7A 0.110(7) 0.083(5) 0.075(5) 0.021(4) 0.020(5) -0.007(5)
C7B 0.116(7) 0.108(6) 0.117(7) -0.036(6) 0.037(6) -0.039(6)
C8A 0.119(8) 0.097(6) 0.075(5) 0.028(4) -0.007(5) 0.004(5)
C8B 0.188(11) 0.120(7) 0.156(9) -0.075(8) 0.080(8) -0.085(8)
C9A 0.081(6) 0.126(7) 0.099(6) 0.043(5) -0.006(5) -0.004(5)
C9B 0.214(12) 0.162(10) 0.182(11) -0.080(9) 0.123(10) -0.130(9)
C10A 0.071(5) 0.106(6) 0.095(5) 0.034(5) 0.014(4) -0.002(4)
C10B 0.186(10) 0.110(6) 0.137(8) -0.039(6) 0.104(8) -0.069(7)
C11A 0.050(4) 0.088(5) 0.074(4) 0.014(4) 0.020(3) -0.003(3)
C11B 0.111(6) 0.102(6) 0.077(5) -0.011(4) 0.051(4) -0.017(5)
C12A 0.080(6) 0.183(10) 0.103(6) 0.059(6) 0.031(5) 0.009(6)
C12B 0.167(9) 0.116(7) 0.118(7) -0.048(6) 0.093(7) -0.045(6)
C13A 0.097(7) 0.212(12) 0.127(8) 0.074(7) 0.051(6) -0.009(7)
C13B 0.206(13) 0.185(11) 0.124(8) -0.081(8) 0.102(9) -0.049(10)
C14A 0.084(7) 0.169(9) 0.132(8) 0.034(7) 0.052(6) -0.016(6)
C14B 0.198(13) 0.216(14) 0.121(8) -0.041(9) 0.111(9) -0.028(11)
C15A 0.065(5) 0.135(7) 0.114(7) 0.010(6) 0.034(5) -0.023(5)
C15B 0.277(16) 0.175(11) 0.186(11) -0.078(10) 0.178(12) -0.102(11)
C16A 0.059(4) 0.119(6) 0.085(5) 0.011(4) 0.023(4) -0.025(4)
C16B 0.171(10) 0.137(8) 0.106(6) -0.020(6) 0.088(7) -0.046(7)
C29A 0.058(4) 0.071(4) 0.088(5) 0.000(4) 0.004(4) -0.013(4)
C29B 0.097(6) 0.073(4) 0.046(3) 0.003(3) 0.011(3) 0.002(4)
C30A 0.056(5) 0.093(6) 0.146(8) -0.003(6) 0.027(5) -0.010(4)
C30B 0.110(7) 0.112(7) 0.069(5) 0.010(5) 0.021(5) 0.027(5)
C31A 0.085(6) 0.098(6) 0.103(6) -0.027(5) 0.051(5) -0.020(5)
C31B 0.080(6) 0.130(7) 0.081(5) 0.024(5) 0.021(4) -0.007(5)
C32A 0.075(5) 0.094(5) 0.076(5) 0.014(4) 0.028(4) -0.011(4)
C32B 0.083(5) 0.070(4) 0.073(4) 0.016(4) 0.010(4) -0.014(4)
C34A 0.28(3) 0.21(2) 0.189(16) -0.115(16) 0.169(19) -0.17(2)
C33B 0.134(9) 0.142(9) 0.062(5) 0.020(6) 0.033(6) 0.001(7)
C33A 0.064(7) 0.088(8) 0.49(4) -0.062(18) 0.053(15) -0.039(6)
C34B 0.128(9) 0.180(11) 0.069(6) 0.059(7) 0.011(6) -0.031(9)
C37A 0.179(15) 0.125(12) 0.146(11) 0.041(9) -0.094(10) -0.076(11)
C35B 0.210(12) 0.075(5) 0.072(5) 0.024(5) 0.037(7) -0.015(7)
C36A 0.126(10) 0.096(8) 0.165(11) -0.058(9) 0.058(9) -0.042(7)
C36B 0.112(7) 0.135(8) 0.057(4) 0.028(5) -0.002(4) 0.015(7)
C35A 0.150(13) 0.092(9) 0.181(15) 0.038(10) -0.034(11) -0.064(8)
C37B 0.163(10) 0.104(7) 0.058(4) -0.006(5) 0.018(5) -0.047(7)
O1A 0.045(2) 0.068(3) 0.064(2) 0.004(2) 0.011(2) -0.0065(19)
O1B 0.090(3) 0.073(3) 0.067(3) -0.006(2) 0.038(2) -0.019(2)
F1 0.194(8) 0.362(14) 0.306(12) 0.000(10) 0.173(9) -0.038(8)
F2 0.438(15) 0.118(5) 0.200(7) 0.030(5) 0.151(9) -0.050(7)
F3 0.395(14) 0.273(10) 0.091(4) -0.014(5) 0.030(6) -0.131(9)
F4 0.178(7) 0.183(7) 0.254(8) 0.130(6) -0.003(6) -0.033(5)
F5 0.119(5) 0.380(14) 0.263(10) 0.051(9) 0.077(6) 0.062(7)
F6 0.260(9) 0.173(6) 0.113(4) -0.012(4) 0.025(5) -0.035(6)
F7 0.239(10) 0.131(6) 0.455(18) -0.010(9) 0.149(11) -0.042(6)
F8 0.213(8) 0.156(6) 0.359(13) -0.052(8) 0.050(8) 0.053(6)
F9 0.187(7) 0.184(7) 0.339(13) -0.166(9) 0.016(8) 0.005(6)
F10 0.52(3) 0.51(3) 0.259(13) 0.223(16) 0.182(17) 0.05(2)
F11 0.166(6) 0.118(4) 0.350(11) -0.108(6) -0.011(6) -0.030(4)
F12 0.345(13) 0.399(15) 0.085(4) -0.001(6) 0.072(6) -0.088(12)
P1 0.114(2) 0.124(2) 0.1091(19) 0.0145(16) 0.0461(15) -0.0253(16)
P2 0.198(3) 0.0985(19) 0.108(2) -0.0198(17) 0.051(2) -0.021(2)
Fe1A 0.0622(6) 0.0700(6) 0.0792(7) -0.0075(5) 0.0144(5) -0.0144(5)
Fe1B 0.0901(7) 0.0652(6) 0.0499(5) 0.0073(4) 0.0094(5) -0.0079(5)

loop_
_atom_type_symbol
_atom_type_description
_atom_type_scat_dispersion_real
_atom_type_scat_dispersion_imag
_atom_type_scat_source
C C 0.0033 0.0016 'International Tables Vol C Tables 4.2.6.8 and 6.1.1.4'
H H 0.0000 0.0000 'International Tables Vol C Tables 4.2.6.8 and 6.1.1.4'
O O 0.0106 0.0060 'International Tables Vol C Tables 4.2.6.8 and 6.1.1.4'
F F 0.0171 0.0103 'International Tables Vol C Tables 4.2.6.8 and 6.1.1.4'
P P 0.1023 0.0942 'International Tables Vol C Tables 4.2.6.8 and 6.1.1.4'
Fe Fe 0.3463 0.8444 'International Tables Vol C Tables 4.2.6.8 and 6.1.1.4'

loop_
_geom_angle_atom_site_label_1
_geom_angle_atom_site_label_2
_geom_angle_atom_site_label_3
_geom_angle
_geom_angle_site_symmetry_3
C29A C3A C32A 107.7(6) .
C29A C3A C2A 122.0(6) .
C32A C3A C2A 130.0(6) .
C29A C3A Fe1A 68.7(3) .
C32A C3A Fe1A 69.4(4) .
C2A C3A Fe1A 132.7(4) .
C29B C3B C32B 107.0(6) .
C29B C3B C2B 126.9(6) .
C32B C3B C2B 125.7(6) .
C29B C3B Fe1B 69.8(3) .
C32B C3B Fe1B 68.8(4) .
C2B C3B Fe1B 132.0(4) .
C3A C2A C4"A 112.7(5) .
C3A C2A C2A 111.9(6) 2_576
C4"A C2A C2A 109.9(6) 2_576
O1A C2"A C3"A 117.5(5) .
O1A C2"A C5A 115.0(5) .
C3"A C2"A C5A 127.5(6) .
C4"B C2B C3B 111.7(5) .
C4"B C2B C2B 111.0(6) 2_665
C3B C2B C2B 111.6(7) 2_665
O1B C2"B C3"B 119.5(5) .
O1B C2"B C5B 114.1(6) .
C3"B C2"B C5B 126.4(6) .
C4"A C3"A C2"A 120.9(5) .
C2"B C3"B C4"B 119.7(5) .
C5"A C4"A C3"A 118.5(5) .
C5"A C4"A C2A 117.7(5) .
C3"A C4"A C2A 123.7(5) .
C5"B C4"B C3"B 117.8(6) .
C5"B C4"B C2B 120.2(5) .
C3"B C4"B C2B 122.0(5) .
C6"A C5"A C4"A 120.0(6) .
C6"B C5"B C4"B 121.9(5) .
O1A C6"A C5"A 118.6(5) .
O1A C6"A C11A 114.8(5) .
C5"A C6"A C11A 126.5(6) .
O1B C6"B C5"B 118.4(5) .
O1B C6"B C11B 113.4(6) .
C5"B C6"B C11B 128.0(6) .
C6A C5A C10A 116.5(6) .
C6A C5A C2"A 122.6(6) .
C10A C5A C2"A 120.9(6) .
C10B C5B C6B 118.6(6) .
C10B C5B C2"B 122.3(7) .
C6B C5B C2"B 119.1(6) .
C7A C6A C5A 123.0(7) .
C7B C6B C5B 119.8(7) .
C8A C7A C6A 119.0(8) .
C8B C7B C6B 119.8(8) .
C7A C8A C9A 121.4(8) .
C7B C8B C9B 120.7(7) .
C8A C9A C10A 119.5(8) .
C10B C9B C8B 119.8(9) .
C9A C10A C5A 120.7(7) .
C5B C10B C9B 121.2(8) .
C12A C11A C16A 118.3(6) .
C12A C11A C6"A 120.4(6) .
C16A C11A C6"A 121.3(6) .
C16B C11B C12B 120.7(7) .
C16B C11B C6"B 120.8(7) .
C12B C11B C6"B 118.4(7) .
C11A C12A C13A 119.6(8) .
C11B C12B C13B 118.5(9) .
C14A C13A C12A 121.0(9) .
C14B C13B C12B 119.6(10) .
C13A C14A C15A 120.5(8) .
C13B C14B C15B 123.3(10) .
C14A C15A C16A 118.6(8) .
C14B C15B C16B 117.6(10) .
C11A C16A C15A 121.9(7) .
C11B C16B C15B 120.1(9) .
C30A C29A C3A 109.4(7) .
C30A C29A Fe1A 69.1(4) .
C3A C29A Fe1A 70.8(3) .
C3B C29B C30B 107.9(6) .
C3B C29B Fe1B 69.7(3) .
C30B C29B Fe1B 69.9(4) .
C29A C30A C31A 108.5(8) .
C29A C30A Fe1A 70.3(4) .
C31A C30A Fe1A 70.2(4) .
C31B C30B C29B 107.6(7) .
C31B C30B Fe1B 70.2(5) .
C29B C30B Fe1B 69.2(4) .
C30A C31A C32A 107.8(7) .
C30A C31A Fe1A 69.1(4) .
C32A C31A Fe1A 69.9(4) .
C32B C31B C30B 108.7(7) .
C32B C31B Fe1B 68.6(4) .
C30B C31B Fe1B 70.2(5) .
C3A C32A C31A 106.7(7) .
C3A C32A Fe1A 69.9(4) .
C31A C32A Fe1A 68.2(4) .
C31B C32B C3B 108.8(7) .
C31B C32B Fe1B 71.2(4) .
C3B C32B Fe1B 70.5(3) .
C33A C34A C35A 110.3(18) .
C33A C34A Fe1A 72.1(11) .
C35A C34A Fe1A 70.4(8) .
C34B C33B C37B 113.6(11) .
C34B C33B Fe1B 71.0(6) .
C37B C33B Fe1B 70.0(5) .
C34A C33A C37A 108.9(17) .
C34A C33A Fe1A 70.9(9) .
C37A C33A Fe1A 70.1(9) .
C33B C34B C35B 107.0(10) .
C33B C34B Fe1B 71.8(6) .
C35B C34B Fe1B 68.9(6) .
C33A C37A C36A 104.3(14) .
C33A C37A Fe1A 70.4(7) .
C36A C37A Fe1A 69.1(6) .
C36B C35B C34B 107.5(9) .
C36B C35B Fe1B 70.2(5) .
C34B C35B Fe1B 69.7(5) .
C35A C36A C37A 108.0(14) .
C35A C36A Fe1A 70.8(6) .
C37A C36A Fe1A 70.5(6) .
C35B C36B C37B 106.2(9) .
C35B C36B Fe1B 69.6(5) .
C37B C36B Fe1B 69.2(5) .
C34A C35A C36A 108.5(17) .
C34A C35A Fe1A 71.3(9) .
C36A C35A Fe1A 71.2(7) .
C33B C37B C36B 105.6(8) .
C33B C37B Fe1B 70.9(5) .
C36B C37B Fe1B 69.2(4) .
C2"A O1A C6"A 124.4(5) .
C2"B O1B C6"B 122.5(5) .
F3 P1 F4 86.0(5) .
F3 P1 F5 101.2(6) .
F4 P1 F5 93.8(5) .
F3 P1 F2 90.1(5) .
F4 P1 F2 174.2(6) .
F5 P1 F2 91.2(6) .
F3 P1 F1 93.5(6) .
F4 P1 F1 96.7(6) .
F5 P1 F1 162.4(6) .
F2 P1 F1 79.2(6) .
F3 P1 F6 175.1(6) .
F4 P1 F6 91.4(4) .
F5 P1 F6 83.0(5) .
F2 P1 F6 92.2(4) .
F1 P1 F6 82.6(5) .
F10 P2 F12 155.6(10) .
F10 P2 F11 94.6(10) .
F12 P2 F11 101.5(6) .
F10 P2 F8 99.3(9) .
F12 P2 F8 98.6(8) .
F11 P2 F8 91.0(5) .
F10 P2 F7 79.8(8) .
F12 P2 F7 83.7(7) .
F11 P2 F7 174.5(8) .
F8 P2 F7 89.9(6) .
F10 P2 F9 83.5(8) .
F12 P2 F9 78.9(6) .
F11 P2 F9 88.1(5) .
F8 P2 F9 177.1(8) .
F7 P2 F9 91.2(5) .
C34A Fe1A C35A 38.4(6) .
C34A Fe1A C36A 64.0(5) .
C35A Fe1A C36A 38.0(5) .
C34A Fe1A C33A 37.0(8) .
C35A Fe1A C33A 64.0(7) .
C36A Fe1A C33A 65.4(6) .
C34A Fe1A C30A 130.8(10) .
C35A Fe1A C30A 106.6(5) .
C36A Fe1A C30A 112.6(5) .
C33A Fe1A C30A 167.7(10) .
C34A Fe1A C37A 64.5(7) .
C35A Fe1A C37A 65.7(5) .
C36A Fe1A C37A 40.4(5) .
C33A Fe1A C37A 39.4(7) .
C30A Fe1A C37A 146.1(9) .
C34A Fe1A C31A 167.6(10) .
C35A Fe1A C31A 129.8(7) .
C36A Fe1A C31A 108.7(4) .
C33A Fe1A C31A 151.3(11) .
C30A Fe1A C31A 40.7(3) .
C37A Fe1A C31A 117.2(7) .
C34A Fe1A C29A 111.0(6) .
C35A Fe1A C29A 114.3(5) .
C36A Fe1A C29A 143.3(6) .
C33A Fe1A C29A 134.1(10) .
C30A Fe1A C29A 40.5(3) .
C37A Fe1A C29A 173.4(9) .
C31A Fe1A C29A 68.3(3) .
C34A Fe1A C32A 150.3(9) .
C35A Fe1A C32A 170.7(8) .
C36A Fe1A C32A 134.8(6) .
C33A Fe1A C32A 121.2(7) .
C30A Fe1A C32A 69.4(3) .
C37A Fe1A C32A 112.7(4) .
C31A Fe1A C32A 41.9(3) .
C29A Fe1A C32A 68.5(3) .
C34A Fe1A C3A 119.0(6) .
C35A Fe1A C3A 146.8(7) .
C36A Fe1A C3A 175.1(6) .
C33A Fe1A C3A 114.4(6) .
C30A Fe1A C3A 68.7(3) .
C37A Fe1A C3A 136.2(7) .
C31A Fe1A C3A 69.0(3) .
C29A Fe1A C3A 40.5(2) .
C32A Fe1A C3A 40.7(2) .
C35B Fe1B C36B 40.2(4) .
C35B Fe1B C34B 41.4(4) .
C36B Fe1B C34B 68.3(4) .
C35B Fe1B C32B 171.1(5) .
C36B Fe1B C32B 131.7(4) .
C34B Fe1B C32B 145.7(5) .
C35B Fe1B C37B 68.1(3) .
C36B Fe1B C37B 41.6(4) .
C34B Fe1B C37B 66.5(4) .
C32B Fe1B C37B 108.3(3) .
C35B Fe1B C33B 65.5(4) .
C36B Fe1B C33B 66.5(4) .
C34B Fe1B C33B 37.2(4) .
C32B Fe1B C33B 117.3(4) .
C37B Fe1B C33B 39.1(4) .
C35B Fe1B C31B 132.5(5) .
C36B Fe1B C31B 106.4(4) .
C34B Fe1B C31B 173.9(5) .
C32B Fe1B C31B 40.2(3) .
C37B Fe1B C31B 111.9(4) .
C33B Fe1B C31B 144.5(5) .
C35B Fe1B C29B 116.0(3) .
C36B Fe1B C29B 143.2(4) .
C34B Fe1B C29B 114.6(4) .
C32B Fe1B C29B 68.0(3) .
C37B Fe1B C29B 175.2(4) .
C33B Fe1B C29B 139.2(4) .
C31B Fe1B C29B 67.5(3) .
C35B Fe1B C3B 147.4(4) .
C36B Fe1B C3B 172.4(4) .
C34B Fe1B C3B 117.7(4) .
C32B Fe1B C3B 40.7(2) .
C37B Fe1B C3B 134.6(4) .
C33B Fe1B C3B 114.8(3) .
C31B Fe1B C3B 67.9(3) .
C29B Fe1B C3B 40.5(2) .
C35B Fe1B C30B 109.7(4) .
C36B Fe1B C30B 110.8(4) .
C34B Fe1B C30B 138.3(5) .
C32B Fe1B C30B 67.7(3) .
C37B Fe1B C30B 141.4(4) .
C33B Fe1B C30B 175.0(4) .
C31B Fe1B C30B 39.6(3) .
C29B Fe1B C30B 40.9(3) .
C3B Fe1B C30B 68.4(3) .

loop_
_geom_bond_atom_site_label_1
_geom_bond_atom_site_label_2
_geom_bond_distance
_geom_bond_site_symmetry_2
C3A C29A 1.413(9) .
C3A C32A 1.425(9) .
C3A C2A 1.508(9) .
C3A Fe1A 2.053(6) .
C3B C29B 1.420(9) .
C3B C32B 1.417(8) .
C3B C2B 1.508(9) .
C3B Fe1B 2.049(6) .
C2A C4"A 1.535(8) .
C2A C2A 1.532(11) 2_576
C2"A O1A 1.336(6) .
C2"A C3"A 1.387(8) .
C2"A C5A 1.434(8) .
C2B C4"B 1.514(8) .
C2B C2B 1.535(11) 2_665
C2"B O1B 1.338(7) .
C2"B C3"B 1.384(8) .
C2"B C5B 1.468(8) .
C3"A C4"A 1.389(8) .
C3"B C4"B 1.391(7) .
C4"A C5"A 1.383(8) .
C4"B C5"B 1.382(8) .
C5"A C6"A 1.384(8) .
C5"B C6"B 1.361(8) .
C6"A O1A 1.341(7) .
C6"A C11A 1.451(8) .
C6"B O1B 1.355(7) .
C6"B C11B 1.460(9) .
C5A C6A 1.374(9) .
C5A C10A 1.395(9) .
C5B C10B 1.355(10) .
C5B C6B 1.407(9) .
C6A C7A 1.368(10) .
C6B C7B 1.370(9) .
C7A C8A 1.352(11) .
C7B C8B 1.353(11) .
C8A C9A 1.350(11) .
C8B C9B 1.371(12) .
C9A C10A 1.395(10) .
C9B C10B 1.358(11) .
C11A C12A 1.372(10) .
C11A C16A 1.380(9) .
C11B C16B 1.360(10) .
C11B C12B 1.384(10) .
C12A C13A 1.417(11) .
C12B C13B 1.418(11) .
C13A C14A 1.343(12) .
C13B C14B 1.308(13) .
C14A C15A 1.374(11) .
C14B C15B 1.387(14) .
C15A C16A 1.400(9) .
C15B C16B 1.402(11) .
C29A C30A 1.397(10) .
C29A Fe1A 2.025(6) .
C29B C30B 1.434(10) .
C29B Fe1B 2.049(6) .
C30A C31A 1.403(11) .
C30A Fe1A 2.010(7) .
C30B C31B 1.395(11) .
C30B Fe1B 2.059(8) .
C31A C32A 1.455(11) .
C31A Fe1A 2.024(7) .
C31B C32B 1.405(10) .
C31B Fe1B 2.059(8) .
C32A Fe1A 2.047(7) .
C32B Fe1B 2.025(6) .
C34A C33A 1.27(3) .
C34A C35A 1.31(2) .
C34A Fe1A 1.995(13) .
C33B C34B 1.292(13) .
C33B C37B 1.354(12) .
C33B Fe1B 2.030(9) .
C33A C37A 1.35(2) .
C33A Fe1A 2.009(13) .
C34B C35B 1.425(14) .
C34B Fe1B 2.021(9) .
C37A C36A 1.380(19) .
C37A Fe1A 2.006(9) .
C35B C36B 1.386(12) .
C35B Fe1B 2.011(8) .
C36A C35A 1.294(17) .
C36A Fe1A 1.988(9) .
C36B C37B 1.433(13) .
C36B Fe1B 2.018(7) .
C35A Fe1A 1.985(11) .
C37B Fe1B 2.018(7) .
F1 P1 1.529(8) .
F2 P1 1.535(7) .
F3 P1 1.478(7) .
F4 P1 1.510(7) .
F5 P1 1.495(7) .
F6 P1 1.563(6) .
F7 P2 1.499(9) .
F8 P2 1.471(8) .
F9 P2 1.556(8) .
F10 P2 1.427(10) .
F11 P2 1.473(6) .
F12 P2 1.443(7) .
